data_7053131
loop_
_publ_author_name
'Judmaier, Martina E.'
'Sala, Chris H.'
'Belaj, Ferdinand'
'Volpe, Manuel'
'M\"osch-Zanetti, Nadia C.'

_publ_section_title
;
 Dimeric \m-oxo bridged molybdenum(vi) dioxo complexes as catalysts in the
 epoxidation of internal and terminal alkenes
;
_journal_issue 7
_journal_name_full 'New Journal of Chemistry'
_journal_page_first 2139
_journal_paper_doi 10.1039/c3nj00115f
_journal_volume 37
_journal_year 2013
_chemical_formula_moiety 'C26 H42 Mo2 N4 O7, 2 (C H2 Cl2)'
_chemical_formula_sum 'C28 H46 Cl4 Mo2 N4 O7'
_chemical_formula_weight 884.37
_chemical_name_systematic
;
?
;
_space_group_IT_number 2
_symmetry_cell_setting triclinic
_symmetry_space_group_name_Hall '-P 1'
_symmetry_space_group_name_H-M 'P -1'
_atom_sites_solution_hydrogens geom
_atom_sites_solution_primary direct
_atom_sites_solution_secondary difmap
_audit_creation_method SHELXL-97
_cell_angle_alpha 98.171(2)
_cell_angle_beta 90.647(2)
_cell_angle_gamma 92.937(2)
_cell_formula_units_Z 2
_cell_length_a 7.4666(6)
_cell_length_b 14.8332(11)
_cell_length_c 16.7476(12)
_cell_measurement_reflns_used 9797
_cell_measurement_temperature 100(2)
_cell_measurement_theta_max 33.95
_cell_measurement_theta_min 2.64
_cell_volume 1833.3(2)
_computing_cell_refinement 'Bruker SAINT'
_computing_data_collection 'Bruker APEX2'
_computing_data_reduction 'Bruker SAINT'
_computing_molecular_graphics 'Bruker SHELXTL'
_computing_publication_material 'Bruker SHELXTL'
_computing_structure_refinement 'SHELXL-97 (Sheldrick, 2008)'
_computing_structure_solution 'SHELXS-97 (Sheldrick, 2008)'
_diffrn_ambient_temperature 100(2)
_diffrn_measured_fraction_theta_full 0.990
_diffrn_measured_fraction_theta_max 0.796
_diffrn_measurement_device_type 'Bruker APEX-II CCD'
_diffrn_measurement_method '\f and \w scans'
_diffrn_radiation_monochromator graphite
_diffrn_radiation_source 'fine-focus sealed tube'
_diffrn_radiation_type MoK\a
_diffrn_radiation_wavelength 0.71073
_diffrn_reflns_av_R_equivalents 0.0425
_diffrn_reflns_av_sigmaI/netI 0.0270
_diffrn_reflns_limit_h_max 11
_diffrn_reflns_limit_h_min -11
_diffrn_reflns_limit_k_max 23
_diffrn_reflns_limit_k_min -21
_diffrn_reflns_limit_l_max 25
_diffrn_reflns_limit_l_min -24
_diffrn_reflns_number 60456
_diffrn_reflns_theta_full 29.00
_diffrn_reflns_theta_max 34.35
_diffrn_reflns_theta_min 2.46
_diffrn_standards_number 0
_exptl_absorpt_coefficient_mu 1.022
_exptl_absorpt_correction_T_max 1.000
_exptl_absorpt_correction_T_min 0.8244
_exptl_absorpt_correction_type multi-scan
_exptl_absorpt_process_details SADABS
_exptl_crystal_colour orange
_exptl_crystal_density_diffrn 1.602
_exptl_crystal_density_method 'not measured'
_exptl_crystal_description block
_exptl_crystal_F_000 900
_exptl_crystal_size_max 0.46
_exptl_crystal_size_mid 0.34
_exptl_crystal_size_min 0.29
_refine_diff_density_max 1.364
_refine_diff_density_min -1.380
_refine_diff_density_rms 0.092
_refine_ls_extinction_method none
_refine_ls_goodness_of_fit_ref 1.071
_refine_ls_hydrogen_treatment riding
_refine_ls_matrix_type full
_refine_ls_number_parameters 441
_refine_ls_number_reflns 12236
_refine_ls_number_restraints 5
_refine_ls_restrained_S_all 1.074
_refine_ls_R_factor_all 0.0340
_refine_ls_R_factor_gt 0.0297
_refine_ls_shift/su_max 0.002
_refine_ls_shift/su_mean 0.000
_refine_ls_structure_factor_coef Fsqd
_refine_ls_weighting_details 'calc w=1/[\s^2^(Fo^2^)+(0.0276P)^2^+2.7382P] where P=(Fo^2^+2Fc^2^)/3'
_refine_ls_weighting_scheme calc
_refine_ls_wR_factor_gt 0.0754
_refine_ls_wR_factor_ref 0.0790
_reflns_number_gt 11100
_reflns_number_total 12236
_reflns_threshold_expression >2sigma(I)
_cod_data_source_file c3nj00115f.txt
_cod_data_source_block dimemo
_cod_original_sg_symbol_H-M P-1
_cod_database_code 7053131

loop_
_symmetry_equiv_pos_as_xyz
'x, y, z'
'-x, -y, -z'

loop_
_atom_site_label
_atom_site_type_symbol
_atom_site_fract_x
_atom_site_fract_y
_atom_site_fract_z
_atom_site_U_iso_or_equiv
_atom_site_adp_type
_atom_site_occupancy
_atom_site_symmetry_multiplicity
_atom_site_calc_flag
_atom_site_refinement_flags
_atom_site_disorder_assembly
_atom_site_disorder_group
Mo1 Mo 0.904237(18) 0.762943(9) 0.820215(8) 0.01129(4) Uani 1 1 d . . .
Mo2 Mo 0.717197(18) 0.799224(10) 0.622745(8) 0.01287(4) Uani 1 1 d . . .
O3 O 1.10723(17) 0.75689(10) 0.77266(8) 0.0175(2) Uani 1 1 d . . .
O2 O 0.91197(19) 0.86032(9) 0.88954(8) 0.0183(2) Uani 1 1 d . . .
O11 O 0.96007(17) 0.67802(9) 0.89503(7) 0.0146(2) Uani 1 1 d . . .
O4 O 0.71324(19) 0.68206(9) 0.59890(8) 0.0206(3) Uani 1 1 d . . .
O5 O 0.50069(18) 0.83149(11) 0.62822(9) 0.0229(3) Uani 1 1 d . . .
O41 O 0.75648(18) 0.82497(10) 0.51265(8) 0.0177(2) Uani 1 1 d . . .
O1 O 0.77318(16) 0.80340(9) 0.73454(7) 0.0138(2) Uani 1 1 d . . .
N21 N 0.8041(2) 0.62170(10) 0.75079(9) 0.0148(3) Uani 1 1 d . . .
H21 H 0.7620 0.6325 0.7007 0.018 Uiso 1 1 calc R . .
N22 N 0.6031(2) 0.73507(11) 0.86528(9) 0.0157(3) Uani 1 1 d . . .
N51 N 1.02808(19) 0.81283(10) 0.61760(9) 0.0132(2) Uani 1 1 d . . .
H51 H 1.0706 0.7972 0.6659 0.016 Uiso 1 1 calc R . .
N52 N 0.7995(2) 0.96023(11) 0.65745(9) 0.0159(3) Uani 1 1 d . . .
C1 C 1.0509(2) 0.60079(12) 0.88341(10) 0.0132(3) Uani 1 1 d . . .
C2 C 1.1468(2) 0.57955(12) 0.95080(10) 0.0144(3) Uani 1 1 d . . .
C3 C 1.2497(2) 0.50362(13) 0.94143(11) 0.0165(3) Uani 1 1 d . . .
H3 H 1.3166 0.4902 0.9865 0.020 Uiso 1 1 calc R . .
C4 C 1.2582(2) 0.44618(13) 0.86778(11) 0.0169(3) Uani 1 1 d . . .
C5 C 1.1568(2) 0.46671(12) 0.80346(11) 0.0160(3) Uani 1 1 d . . .
H5 H 1.1582 0.4275 0.7534 0.019 Uiso 1 1 calc R . .
C6 C 1.0527(2) 0.54306(12) 0.80969(10) 0.0142(3) Uani 1 1 d . . .
C7 C 0.9512(3) 0.55931(12) 0.73474(10) 0.0171(3) Uani 1 1 d . . .
H7A H 1.0366 0.5847 0.6979 0.020 Uiso 1 1 calc R . .
H7B H 0.9009 0.5000 0.7067 0.020 Uiso 1 1 calc R . .
C8 C 0.6492(2) 0.58247(13) 0.79098(11) 0.0184(3) Uani 1 1 d . . .
H8A H 0.6897 0.5604 0.8409 0.022 Uiso 1 1 calc R . .
H8B H 0.5914 0.5302 0.7548 0.022 Uiso 1 1 calc R . .
C9 C 0.5170(2) 0.65625(13) 0.81104(11) 0.0187(3) Uani 1 1 d . . .
H9A H 0.4747 0.6768 0.7607 0.022 Uiso 1 1 calc R . .
H9B H 0.4117 0.6313 0.8378 0.022 Uiso 1 1 calc R . .
C10 C 0.6045(3) 0.71583(14) 0.94964(11) 0.0212(4) Uani 1 1 d . . .
H10A H 0.6674 0.7666 0.9844 0.032 Uiso 1 1 calc R . .
H10B H 0.6660 0.6596 0.9527 0.032 Uiso 1 1 calc R . .
H10C H 0.4808 0.7085 0.9677 0.032 Uiso 1 1 calc R . .
C11 C 0.4968(3) 0.81623(14) 0.86229(12) 0.0208(3) Uani 1 1 d . . .
H11A H 0.3749 0.8039 0.8806 0.031 Uiso 1 1 calc R . .
H11B H 0.4917 0.8299 0.8068 0.031 Uiso 1 1 calc R . .
H11C H 0.5535 0.8685 0.8975 0.031 Uiso 1 1 calc R . .
C12 C 1.1367(2) 0.63975(14) 1.03034(10) 0.0185(3) Uani 1 1 d . . .
H12A H 1.2034 0.6137 1.0715 0.028 Uiso 1 1 calc R . .
H12B H 1.0110 0.6442 1.0459 0.028 Uiso 1 1 calc R . .
H12C H 1.1890 0.7007 1.0256 0.028 Uiso 1 1 calc R . .
C13 C 1.3676(3) 0.36289(15) 0.85904(13) 0.0246(4) Uani 1 1 d . . .
H13A H 1.3006 0.3132 0.8802 0.037 Uiso 1 1 calc R . .
H13B H 1.4810 0.3771 0.8893 0.037 Uiso 1 1 calc R . .
H13C H 1.3923 0.3442 0.8019 0.037 Uiso 1 1 calc R . .
C14 C 0.8707(2) 0.79464(12) 0.45417(10) 0.0161(3) Uani 1 1 d . . .
C15 C 0.8187(3) 0.80364(13) 0.37443(11) 0.0202(4) Uani 1 1 d . . .
C16 C 0.9303(3) 0.77275(14) 0.31165(11) 0.0252(4) Uani 1 1 d . . .
H16 H 0.8947 0.7779 0.2579 0.030 Uiso 1 1 calc R . .
C17 C 1.0924(3) 0.73457(14) 0.32492(12) 0.0254(4) Uani 1 1 d . . .
C18 C 1.1421(3) 0.72829(14) 0.40409(12) 0.0216(4) Uani 1 1 d . . .
H18 H 1.2533 0.7032 0.4142 0.026 Uiso 1 1 calc R . .
C19 C 1.0342(2) 0.75768(12) 0.46942(11) 0.0166(3) Uani 1 1 d . . .
C20 C 1.1011(2) 0.74703(13) 0.55286(11) 0.0169(3) Uani 1 1 d . . .
H20A H 1.0682 0.6843 0.5634 0.020 Uiso 1 1 calc R . .
H20B H 1.2336 0.7549 0.5546 0.020 Uiso 1 1 calc R . .
C21 C 1.0958(2) 0.90779(12) 0.61553(11) 0.0164(3) Uani 1 1 d . . .
H21A H 1.0775 0.9243 0.5609 0.020 Uiso 1 1 calc R . .
H21B H 1.2258 0.9142 0.6288 0.020 Uiso 1 1 calc R . .
C22 C 0.9948(2) 0.96986(12) 0.67653(11) 0.0174(3) Uani 1 1 d . . .
H22A H 1.0168 0.9542 0.7312 0.021 Uiso 1 1 calc R . .
H22B H 1.0385 1.0339 0.6761 0.021 Uiso 1 1 calc R . .
C23 C 0.7567(3) 1.01200(14) 0.59089(12) 0.0221(4) Uani 1 1 d . . .
H23A H 0.7843 1.0772 0.6083 0.033 Uiso 1 1 calc R . .
H23B H 0.6290 1.0019 0.5765 0.033 Uiso 1 1 calc R . .
H23C H 0.8285 0.9912 0.5439 0.033 Uiso 1 1 calc R . .
C24 C 0.7001(3) 0.99915(14) 0.72939(12) 0.0227(4) Uani 1 1 d . . .
H24A H 0.7340 1.0643 0.7428 0.034 Uiso 1 1 calc R . .
H24B H 0.7299 0.9677 0.7751 0.034 Uiso 1 1 calc R . .
H24C H 0.5709 0.9911 0.7178 0.034 Uiso 1 1 calc R . .
C25 C 0.6457(3) 0.84664(15) 0.35984(12) 0.0265(4) Uani 1 1 d . . .
H25A H 0.6260 0.8451 0.3017 0.040 Uiso 1 1 calc R . .
H25B H 0.6520 0.9101 0.3864 0.040 Uiso 1 1 calc R . .
H25C H 0.5464 0.8128 0.3819 0.040 Uiso 1 1 calc R . .
C26 C 1.2129(4) 0.70357(18) 0.25568(14) 0.0361(6) Uani 1 1 d . . .
H26A H 1.2594 0.7566 0.2321 0.054 Uiso 1 1 calc R . .
H26B H 1.1443 0.6617 0.2145 0.054 Uiso 1 1 calc R . .
H26C H 1.3132 0.6722 0.2755 0.054 Uiso 1 1 calc R . .
C1S C 0.8336(4) 0.95504(18) 0.07248(15) 0.0409(6) Uani 1 1 d D . .
H1S1 H 0.8166 0.9438 0.0131 0.049 Uiso 1 1 calc R . .
H1S2 H 0.8803 1.0189 0.0877 0.049 Uiso 1 1 calc R . .
Cl1 Cl 0.99009(16) 0.88130(7) 0.10145(5) 0.0673(3) Uani 1 1 d D . .
Cl2 Cl 0.62604(18) 0.93947(7) 0.11854(8) 0.0925(5) Uani 1 1 d D . .
C2S C 0.300(2) 0.4450(9) 0.5781(10) 0.132(9) Uani 0.45 1 d PD A 1
H2S1 H 0.2923 0.4224 0.5195 0.158 Uiso 0.45 1 calc PR A 1
H2S2 H 0.1812 0.4322 0.6013 0.158 Uiso 0.45 1 calc PR A 1
Cl3 Cl 0.3499(3) 0.56232(14) 0.59271(16) 0.0392(4) Uani 0.45 1 d PD A 1
Cl4 Cl 0.46295(19) 0.38730(9) 0.62352(9) 0.0372(3) Uani 0.45 1 d PD A 1
C3S C 0.2662(9) 0.4445(4) 0.5615(6) 0.0389(15) Uani 0.55 1 d PD B 2
H3S1 H 0.2292 0.4084 0.6045 0.047 Uiso 0.55 1 calc PR B 2
H3S2 H 0.3300 0.4047 0.5199 0.047 Uiso 0.55 1 calc PR B 2
Cl5 Cl 0.0624(2) 0.48903(9) 0.51512(10) 0.0534(3) Uani 0.55 1 d PD . 2
Cl6 Cl 0.4014(3) 0.53415(16) 0.60041(13) 0.0567(5) Uani 0.55 1 d PD B 2

loop_
_atom_site_aniso_label
_atom_site_aniso_U_11
_atom_site_aniso_U_22
_atom_site_aniso_U_33
_atom_site_aniso_U_23
_atom_site_aniso_U_13
_atom_site_aniso_U_12
Mo1 0.01147(6) 0.01242(7) 0.00985(6) 0.00191(5) -0.00151(4) -0.00123(5)
Mo2 0.00990(6) 0.01694(7) 0.01236(7) 0.00487(5) -0.00203(5) -0.00084(5)
O3 0.0131(5) 0.0249(7) 0.0153(6) 0.0062(5) -0.0018(4) 0.0006(5)
O2 0.0230(6) 0.0157(6) 0.0151(6) 0.0001(5) -0.0027(5) -0.0022(5)
O11 0.0181(6) 0.0151(6) 0.0107(5) 0.0019(4) -0.0014(4) 0.0025(4)
O4 0.0263(7) 0.0190(6) 0.0158(6) 0.0030(5) -0.0060(5) -0.0050(5)
O5 0.0116(5) 0.0361(8) 0.0225(7) 0.0094(6) -0.0021(5) 0.0010(5)
O41 0.0180(6) 0.0230(6) 0.0130(6) 0.0056(5) -0.0011(4) 0.0022(5)
O1 0.0131(5) 0.0159(6) 0.0128(5) 0.0042(4) -0.0006(4) 0.0005(4)
N21 0.0173(6) 0.0149(6) 0.0121(6) 0.0029(5) -0.0034(5) -0.0005(5)
N22 0.0141(6) 0.0192(7) 0.0140(6) 0.0037(5) 0.0000(5) -0.0010(5)
N51 0.0131(6) 0.0150(6) 0.0119(6) 0.0033(5) -0.0006(5) 0.0007(5)
N52 0.0161(6) 0.0167(7) 0.0161(7) 0.0053(5) 0.0009(5) 0.0034(5)
C1 0.0137(7) 0.0146(7) 0.0116(7) 0.0037(5) 0.0002(5) 0.0000(5)
C2 0.0126(7) 0.0192(8) 0.0115(7) 0.0038(6) -0.0002(5) -0.0021(6)
C3 0.0144(7) 0.0210(8) 0.0152(7) 0.0067(6) -0.0012(6) 0.0000(6)
C4 0.0150(7) 0.0182(8) 0.0180(8) 0.0050(6) 0.0013(6) 0.0010(6)
C5 0.0171(7) 0.0163(8) 0.0143(7) 0.0019(6) 0.0021(6) 0.0004(6)
C6 0.0160(7) 0.0158(7) 0.0110(7) 0.0029(6) 0.0000(6) -0.0004(6)
C7 0.0233(8) 0.0164(8) 0.0113(7) 0.0007(6) -0.0027(6) 0.0036(6)
C8 0.0196(8) 0.0166(8) 0.0184(8) 0.0034(6) -0.0036(6) -0.0053(6)
C9 0.0153(7) 0.0213(8) 0.0188(8) 0.0028(6) -0.0027(6) -0.0048(6)
C10 0.0205(8) 0.0291(10) 0.0147(8) 0.0063(7) 0.0025(6) -0.0022(7)
C11 0.0157(8) 0.0248(9) 0.0218(9) 0.0023(7) 0.0005(6) 0.0030(7)
C12 0.0175(8) 0.0265(9) 0.0110(7) 0.0018(6) -0.0023(6) 0.0009(7)
C13 0.0241(9) 0.0249(10) 0.0257(10) 0.0041(8) -0.0010(7) 0.0088(7)
C14 0.0203(8) 0.0154(7) 0.0124(7) 0.0031(6) -0.0005(6) -0.0036(6)
C15 0.0278(9) 0.0189(8) 0.0132(7) 0.0034(6) -0.0038(7) -0.0067(7)
C16 0.0375(11) 0.0243(9) 0.0117(8) 0.0001(7) -0.0016(7) -0.0113(8)
C17 0.0337(10) 0.0231(9) 0.0160(8) -0.0055(7) 0.0065(7) -0.0103(8)
C18 0.0237(9) 0.0205(9) 0.0188(8) -0.0018(7) 0.0049(7) -0.0040(7)
C19 0.0193(8) 0.0158(8) 0.0140(7) 0.0013(6) 0.0015(6) -0.0024(6)
C20 0.0171(7) 0.0181(8) 0.0159(8) 0.0026(6) 0.0013(6) 0.0035(6)
C21 0.0129(7) 0.0170(8) 0.0194(8) 0.0040(6) 0.0008(6) -0.0016(6)
C22 0.0163(7) 0.0161(8) 0.0194(8) 0.0020(6) -0.0009(6) -0.0011(6)
C23 0.0253(9) 0.0206(9) 0.0228(9) 0.0098(7) -0.0003(7) 0.0052(7)
C24 0.0249(9) 0.0211(9) 0.0223(9) 0.0018(7) 0.0052(7) 0.0063(7)
C25 0.0323(10) 0.0295(10) 0.0183(9) 0.0073(8) -0.0100(8) -0.0029(8)
C26 0.0417(13) 0.0409(13) 0.0203(10) -0.0094(9) 0.0111(9) -0.0123(10)
C1S 0.0635(18) 0.0293(12) 0.0269(11) -0.0022(9) 0.0111(11) -0.0111(12)
Cl1 0.0944(7) 0.0591(5) 0.0462(4) 0.0003(4) -0.0223(5) 0.0075(5)
Cl2 0.1124(9) 0.0508(5) 0.1138(9) 0.0035(5) 0.0851(8) 0.0033(5)
C2S 0.29(3) 0.047(7) 0.059(9) 0.000(5) 0.093(12) 0.034(11)
Cl3 0.0404(10) 0.0303(9) 0.0463(9) 0.0058(7) -0.0053(8) -0.0031(6)
Cl4 0.0362(6) 0.0286(6) 0.0462(8) 0.0015(5) -0.0044(6) 0.0079(5)
C3S 0.059(3) 0.017(2) 0.038(3) -0.0038(19) 0.026(2) -0.011(2)
Cl5 0.0605(8) 0.0338(6) 0.0610(9) -0.0089(6) -0.0192(7) 0.0041(6)
Cl6 0.0502(11) 0.0679(15) 0.0428(9) -0.0157(9) -0.0043(8) -0.0182(9)

loop_
_atom_type_symbol
_atom_type_description
_atom_type_scat_dispersion_real
_atom_type_scat_dispersion_imag
_atom_type_scat_source
C C 0.0033 0.0016 'International Tables Vol C Tables 4.2.6.8 and 6.1.1.4'
H H 0.0000 0.0000 'International Tables Vol C Tables 4.2.6.8 and 6.1.1.4'
N N 0.0061 0.0033 'International Tables Vol C Tables 4.2.6.8 and 6.1.1.4'
O O 0.0106 0.0060 'International Tables Vol C Tables 4.2.6.8 and 6.1.1.4'
Cl Cl 0.1484 0.1585 'International Tables Vol C Tables 4.2.6.8 and 6.1.1.4'
Mo Mo -1.6832 0.6857 'International Tables Vol C Tables 4.2.6.8 and 6.1.1.4'

loop_
_geom_angle_atom_site_label_1
_geom_angle_atom_site_label_2
_geom_angle_atom_site_label_3
_geom_angle
_geom_angle_site_symmetry_1
O2 Mo1 O3 108.13(7) .
O2 Mo1 O1 100.10(6) .
O3 Mo1 O1 96.64(6) .
O2 Mo1 O11 97.24(6) .
O3 Mo1 O11 95.08(6) .
O1 Mo1 O11 154.87(5) .
O2 Mo1 N21 160.08(6) .
O3 Mo1 N21 91.42(6) .
O1 Mo1 N21 80.85(5) .
O11 Mo1 N21 76.70(5) .
O2 Mo1 N22 86.42(6) .
O3 Mo1 N22 165.45(6) .
O1 Mo1 N22 80.76(5) .
O11 Mo1 N22 82.33(5) .
N21 Mo1 N22 74.04(5) .
O5 Mo2 O4 108.20(7) .
O5 Mo2 O1 100.15(6) .
O4 Mo2 O1 96.32(6) .
O5 Mo2 O41 96.00(6) .
O4 Mo2 O41 95.82(6) .
O1 Mo2 O41 155.63(6) .
O5 Mo2 N51 158.91(6) .
O4 Mo2 N51 92.54(6) .
O1 Mo2 N51 80.79(5) .
O41 Mo2 N51 77.63(5) .
O5 Mo2 N52 85.50(6) .
O4 Mo2 N52 166.28(6) .
O1 Mo2 N52 80.22(5) .
O41 Mo2 N52 83.00(5) .
N51 Mo2 N52 73.84(5) .
C1 O11 Mo1 130.31(11) .
C14 O41 Mo2 133.85(12) .
Mo2 O1 Mo1 151.12(8) .
C7 N21 C8 113.79(14) .
C7 N21 Mo1 112.08(11) .
C8 N21 Mo1 111.26(11) .
C10 N22 C11 107.65(15) .
C10 N22 C9 110.09(14) .
C11 N22 C9 109.08(15) .
C10 N22 Mo1 110.96(11) .
C11 N22 Mo1 110.36(11) .
C9 N22 Mo1 108.67(11) .
C21 N51 C20 113.06(14) .
C21 N51 Mo2 112.41(10) .
C20 N51 Mo2 112.56(11) .
C23 N52 C24 107.72(15) .
C23 N52 C22 110.23(14) .
C24 N52 C22 109.08(15) .
C23 N52 Mo2 111.74(12) .
C24 N52 Mo2 110.10(11) .
C22 N52 Mo2 107.95(11) .
O11 C1 C6 123.54(15) .
O11 C1 C2 116.37(15) .
C6 C1 C2 120.09(16) .
C3 C2 C1 118.92(16) .
C3 C2 C12 121.63(16) .
C1 C2 C12 119.45(16) .
C2 C3 C4 122.14(16) .
C5 C4 C3 117.63(17) .
C5 C4 C13 120.85(17) .
C3 C4 C13 121.49(17) .
C4 C5 C6 122.31(17) .
C5 C6 C1 118.82(16) .
C5 C6 C7 117.36(16) .
C1 C6 C7 123.80(16) .
N21 C7 C6 114.06(14) .
N21 C8 C9 108.21(14) .
N22 C9 C8 110.34(15) .
O41 C14 C19 123.45(16) .
O41 C14 C15 116.26(17) .
C19 C14 C15 120.28(17) .
C16 C15 C14 118.79(19) .
C16 C15 C25 121.87(18) .
C14 C15 C25 119.34(18) .
C15 C16 C17 122.15(18) .
C18 C17 C16 117.88(19) .
C18 C17 C26 121.1(2) .
C16 C17 C26 121.0(2) .
C17 C18 C19 122.3(2) .
C18 C19 C14 118.59(17) .
C18 C19 C20 117.77(17) .
C14 C19 C20 123.64(16) .
N51 C20 C19 113.51(15) .
N51 C21 C22 108.39(14) .
N52 C22 C21 110.41(15) .
Cl1 C1S Cl2 111.39(15) .
Cl3 C2S Cl4 111.2(9) .
Cl6 C3S Cl5 108.2(4) .
Cl5 Cl5 C3S 176.1(3) 2_566

loop_
_geom_bond_atom_site_label_1
_geom_bond_atom_site_label_2
_geom_bond_distance
_geom_bond_site_symmetry_2
Mo1 O2 1.7178(13) .
Mo1 O3 1.7206(13) .
Mo1 O1 1.9104(12) .
Mo1 O11 1.9548(12) .
Mo1 N21 2.3298(15) .
Mo1 N22 2.4138(15) .
Mo2 O5 1.7091(14) .
Mo2 O4 1.7256(14) .
Mo2 O1 1.9055(12) .
Mo2 O41 1.9577(13) .
Mo2 N51 2.3233(14) .
Mo2 N52 2.4221(16) .
O11 C1 1.353(2) .
O41 C14 1.350(2) .
N21 C7 1.475(2) .
N21 C8 1.480(2) .
N22 C10 1.481(2) .
N22 C11 1.482(2) .
N22 C9 1.488(2) .
N51 C21 1.477(2) .
N51 C20 1.481(2) .
N52 C23 1.481(2) .
N52 C24 1.484(2) .
N52 C22 1.484(2) .
C1 C6 1.400(2) .
C1 C2 1.411(2) .
C2 C3 1.387(3) .
C2 C12 1.500(2) .
C3 C4 1.400(3) .
C4 C5 1.387(2) .
C4 C13 1.507(3) .
C5 C6 1.399(2) .
C6 C7 1.514(2) .
C8 C9 1.516(3) .
C14 C19 1.399(3) .
C14 C15 1.413(2) .
C15 C16 1.390(3) .
C15 C25 1.502(3) .
C16 C17 1.391(3) .
C17 C18 1.390(3) .
C17 C26 1.510(3) .
C18 C19 1.399(3) .
C19 C20 1.511(3) .
C21 C22 1.511(3) .
C1S Cl1 1.751(3) .
C1S Cl2 1.758(3) .
C2S Cl3 1.744(13) .
C2S Cl4 1.752(15) .
C3S Cl6 1.676(7) .
C3S Cl5 1.891(9) .
Cl5 Cl5 1.140(3) 2_566
